data_2234231
loop_
_publ_author_name
'Moreth, Marcele'
'de Souza, Marcus V.N.'
'Wardell, James L.'
'Wardell, Solange M. S. V.'
'Tiekink, Edward R. T.'

_publ_section_title
;
 (2<i>S</i>,3<i>R</i>)-<i>tert</i>-Butyl
 <i>N</i>-[4-(<i>N</i>-benzyl-4-fluorobenzenesulfonamido)-3-hydroxy-1-phenylbutan-2-yl]carbamate
;
_journal_coeditor_code HB6679
_journal_issue 4
_journal_name_full 'Acta Crystallographica Section E'
_journal_page_first o1138
_journal_page_last o1139
_journal_paper_doi 10.1107/S1600536812011440
_journal_volume 68
_journal_year 2012
_chemical_formula_iupac 'C28 H33 F N2 O5 S'
_chemical_formula_moiety 'C28 H33 F N2 O5 S'
_chemical_formula_sum 'C28 H33 F N2 O5 S'
_chemical_formula_weight 528.62
_chemical_name_systematic
;
(2<i>S</i>,3<i>R</i>)-<i>tert</i>-Butyl
<i>N</i>-[4-(<i>N</i>-benzyl-4-fluorobenzenesulfonamido)-3-hydroxy-1-
phenylbutan-2-yl]carbamate
;
_space_group_IT_number 4
_symmetry_cell_setting monoclinic
_symmetry_space_group_name_Hall 'P 2yb'
_symmetry_space_group_name_H-M 'P 1 21 1'
_atom_sites_solution_hydrogens geom
_atom_sites_solution_primary direct
_atom_sites_solution_secondary difmap
_audit_creation_method SHELXL-97
_cell_angle_alpha 90.00
_cell_angle_beta 101.641(2)
_cell_angle_gamma 90.00
_cell_formula_units_Z 2
_cell_length_a 5.41160(10)
_cell_length_b 25.5513(8)
_cell_length_c 9.8615(3)
_cell_measurement_reflns_used 11534
_cell_measurement_temperature 120(2)
_cell_measurement_theta_max 27.48
_cell_measurement_theta_min 2.91
_cell_volume 1335.54(6)
_computing_cell_refinement 'DENZO (Otwinowski & Minor, 1997) and COLLECT (Hooft, 1998)'
_computing_data_collection 'COLLECT (Hooft, 1998)'
_computing_data_reduction 'DENZO (Otwinowski & Minor, 1997) and COLLECT (Hooft, 1998)'
_computing_molecular_graphics 'ORTEP-3 (Farrugia, 1997) and DIAMOND (Brandenburg, 2006)'
_computing_publication_material 'publCIF (Westrip, 2010)'
_computing_structure_refinement 'SHELXL97 (Sheldrick, 2008)'
_computing_structure_solution 'SHELXS97 (Sheldrick, 2008)'
_diffrn_ambient_temperature 120(2)
_diffrn_detector_area_resol_mean 9.091
_diffrn_measured_fraction_theta_full 0.996
_diffrn_measured_fraction_theta_max 0.996
_diffrn_measurement_device_type
;
Bruker--Nonius Roper CCD camera on a \k-goniostat
;
_diffrn_measurement_method '\f and \w scans'
_diffrn_radiation_monochromator graphite
_diffrn_radiation_source 'Bruker--Nonius FR591 rotating anode'
_diffrn_radiation_type MoK\a
_diffrn_radiation_wavelength 0.71073
_diffrn_reflns_av_R_equivalents 0.0401
_diffrn_reflns_av_sigmaI/netI 0.0619
_diffrn_reflns_limit_h_max 6
_diffrn_reflns_limit_h_min -7
_diffrn_reflns_limit_k_max 33
_diffrn_reflns_limit_k_min -32
_diffrn_reflns_limit_l_max 12
_diffrn_reflns_limit_l_min -12
_diffrn_reflns_number 12832
_diffrn_reflns_theta_full 27.50
_diffrn_reflns_theta_max 27.50
_diffrn_reflns_theta_min 3.19
_exptl_absorpt_coefficient_mu 0.169
_exptl_absorpt_correction_T_max 0.7456
_exptl_absorpt_correction_T_min 0.6535
_exptl_absorpt_correction_type multi-scan
_exptl_absorpt_process_details '(SADABS; Sheldrick, 2007)'
_exptl_crystal_colour colourless
_exptl_crystal_density_diffrn 1.315
_exptl_crystal_density_method 'not measured'
_exptl_crystal_description block
_exptl_crystal_F_000 560
_exptl_crystal_size_max 0.50
_exptl_crystal_size_mid 0.24
_exptl_crystal_size_min 0.18
_refine_diff_density_max 0.206
_refine_diff_density_min -0.334
_refine_ls_abs_structure_details 'Flack (1983), 2848 Friedel pairs'
_refine_ls_abs_structure_Flack 0.06(6)
_refine_ls_extinction_method none
_refine_ls_goodness_of_fit_ref 1.013
_refine_ls_hydrogen_treatment mixed
_refine_ls_matrix_type full
_refine_ls_number_parameters 343
_refine_ls_number_reflns 5956
_refine_ls_number_restraints 3
_refine_ls_restrained_S_all 1.012
_refine_ls_R_factor_all 0.0547
_refine_ls_R_factor_gt 0.0424
_refine_ls_shift/su_max 0.000
_refine_ls_shift/su_mean 0.000
_refine_ls_structure_factor_coef Fsqd
_refine_ls_weighting_details 'calc w=1/[\s^2^(Fo^2^)+(0.0535P)^2^] where P=(Fo^2^+2Fc^2^)/3'
_refine_ls_weighting_scheme calc
_refine_ls_wR_factor_gt 0.0956
_refine_ls_wR_factor_ref 0.1027
_reflns_number_gt 5075
_reflns_number_total 5956
_reflns_threshold_expression I>2\s(I)
_cod_data_source_file hb6679.cif
_cod_data_source_block I
_cod_original_sg_symbol_H-M 'P 21'
_cod_database_code 2234231
_cod_database_fobs_code 2234231

loop_
_symmetry_equiv_pos_as_xyz
'x, y, z'
'-x, y+1/2, -z'

loop_
_atom_site_type_symbol
_atom_site_label
_atom_site_fract_x
_atom_site_fract_y
_atom_site_fract_z
_atom_site_U_iso_or_equiv
_atom_site_adp_type
_atom_site_calc_flag
_atom_site_refinement_flags
_atom_site_occupancy
_atom_site_symmetry_multiplicity
S S1 0.52180(9) 0.91034(2) 0.52242(6) 0.02540(14) Uani d . 1 1
F F1 1.2856(3) 0.99049(6) 0.98111(16) 0.0480(4) Uani d . 1 1
O O1 0.4439(3) 0.95265(6) 0.42835(19) 0.0382(4) Uani d . 1 1
O O2 0.3377(3) 0.88381(6) 0.58349(18) 0.0320(4) Uani d . 1 1
O O3 0.9825(3) 0.81562(6) 0.68221(15) 0.0258(3) Uani d D 1 1
H H3O 1.088(4) 0.8377(8) 0.667(3) 0.039 Uiso d D 1 1
O O4 0.4133(2) 0.69554(6) 0.41684(14) 0.0213(3) Uani d . 1 1
O O5 0.6340(3) 0.65982(6) 0.26540(15) 0.0221(3) Uani d . 1 1
N N1 0.6512(3) 0.86650(7) 0.44103(19) 0.0247(4) Uani d . 1 1
N N2 0.8407(3) 0.70276(7) 0.44759(18) 0.0196(4) Uani d D 1 1
H H2N 0.976(3) 0.6946(9) 0.415(2) 0.024 Uiso d D 1 1
C C1 0.7491(4) 0.93595(8) 0.6604(2) 0.0227(5) Uani d . 1 1
C C2 0.7357(4) 0.92322(9) 0.7956(3) 0.0305(5) Uani d . 1 1
H H2 0.6034 0.9015 0.8134 0.037 Uiso calc R 1 1
C C3 0.9165(5) 0.94237(10) 0.9048(3) 0.0369(6) Uani d . 1 1
H H3 0.9092 0.9344 0.9980 0.044 Uiso calc R 1 1
C C4 1.1047(5) 0.97287(9) 0.8743(3) 0.0335(6) Uani d . 1 1
C C5 1.1211(4) 0.98673(10) 0.7422(3) 0.0333(6) Uani d . 1 1
H H5 1.2540 1.0086 0.7260 0.040 Uiso calc R 1 1
C C6 0.9407(4) 0.96826(9) 0.6328(3) 0.0274(5) Uani d . 1 1
H H6 0.9473 0.9775 0.5402 0.033 Uiso calc R 1 1
C C7 0.7982(5) 0.88253(9) 0.3363(2) 0.0286(5) Uani d . 1 1
H H7A 0.9790 0.8747 0.3714 0.034 Uiso calc R 1 1
H H7B 0.7809 0.9208 0.3209 0.034 Uiso calc R 1 1
C C8 0.7080(4) 0.85424(8) 0.2005(2) 0.0237(5) Uani d . 1 1
C C9 0.4706(4) 0.86529(9) 0.1202(2) 0.0286(5) Uani d . 1 1
H H9 0.3643 0.8901 0.1520 0.034 Uiso calc R 1 1
C C10 0.3890(4) 0.84028(10) -0.0058(2) 0.0294(5) Uani d . 1 1
H H10 0.2262 0.8477 -0.0593 0.035 Uiso calc R 1 1
C C11 0.5432(4) 0.80475(9) -0.0538(2) 0.0299(5) Uani d . 1 1
H H11 0.4876 0.7881 -0.1407 0.036 Uiso calc R 1 1
C C12 0.7775(5) 0.79355(10) 0.0244(3) 0.0353(6) Uani d . 1 1
H H12 0.8841 0.7690 -0.0081 0.042 Uiso calc R 1 1
C C13 0.8579(4) 0.81823(10) 0.1514(2) 0.0311(5) Uani d . 1 1
H H13 1.0195 0.8101 0.2053 0.037 Uiso calc R 1 1
C C14 0.6509(4) 0.81084(8) 0.4777(2) 0.0227(5) Uani d . 1 1
H H14A 0.5950 0.7903 0.3919 0.027 Uiso calc R 1 1
H H14B 0.5254 0.8054 0.5368 0.027 Uiso calc R 1 1
C C15 0.9042(4) 0.78940(8) 0.5533(2) 0.0188(4) Uani d . 1 1
H H15 1.0331 0.7949 0.4949 0.023 Uiso calc R 1 1
C C16 0.8788(4) 0.73051(8) 0.5795(2) 0.0185(4) Uani d . 1 1
H H16 0.7262 0.7251 0.6205 0.022 Uiso calc R 1 1
C C17 0.6120(4) 0.68657(8) 0.3804(2) 0.0184(4) Uani d . 1 1
C C18 0.4078(4) 0.64183(8) 0.1668(2) 0.0216(5) Uani d . 1 1
C C19 0.2370(4) 0.68815(9) 0.1142(2) 0.0282(5) Uani d . 1 1
H H19A 0.3397 0.7173 0.0918 0.042 Uiso calc R 1 1
H H19B 0.1466 0.6992 0.1860 0.042 Uiso calc R 1 1
H H19C 0.1152 0.6778 0.0309 0.042 Uiso calc R 1 1
C C20 0.5227(4) 0.61986(10) 0.0506(2) 0.0308(5) Uani d . 1 1
H H20A 0.6410 0.5918 0.0868 0.046 Uiso calc R 1 1
H H20B 0.6125 0.6477 0.0123 0.046 Uiso calc R 1 1
H H20C 0.3886 0.6059 -0.0223 0.046 Uiso calc R 1 1
C C21 0.2728(4) 0.59978(9) 0.2324(3) 0.0297(5) Uani d . 1 1
H H21A 0.1835 0.6159 0.2989 0.045 Uiso calc R 1 1
H H21B 0.3963 0.5745 0.2804 0.045 Uiso calc R 1 1
H H21C 0.1514 0.5818 0.1603 0.045 Uiso calc R 1 1
C C22 1.1081(4) 0.70785(8) 0.6797(2) 0.0207(4) Uani d . 1 1
H H22A 1.2620 0.7146 0.6427 0.025 Uiso calc R 1 1
H H22B 1.1273 0.7259 0.7700 0.025 Uiso calc R 1 1
C C23 1.0838(4) 0.64964(8) 0.7015(2) 0.0198(4) Uani d . 1 1
C C24 1.2408(4) 0.61396(9) 0.6537(2) 0.0240(5) Uani d . 1 1
H H24 1.3646 0.6263 0.6055 0.029 Uiso calc R 1 1
C C25 1.2194(4) 0.56056(10) 0.6754(3) 0.0312(5) Uani d . 1 1
H H25 1.3294 0.5366 0.6435 0.037 Uiso calc R 1 1
C C26 1.0372(5) 0.54250(9) 0.7437(3) 0.0320(6) Uani d . 1 1
H H26 1.0212 0.5060 0.7582 0.038 Uiso calc R 1 1
C C27 0.8783(4) 0.57718(9) 0.7909(3) 0.0287(5) Uani d . 1 1
H H27 0.7521 0.5645 0.8370 0.034 Uiso calc R 1 1
C C28 0.9026(4) 0.63017(9) 0.7710(2) 0.0236(5) Uani d . 1 1
H H28 0.7944 0.6538 0.8052 0.028 Uiso calc R 1 1

loop_
_atom_site_aniso_label
_atom_site_aniso_U_11
_atom_site_aniso_U_22
_atom_site_aniso_U_33
_atom_site_aniso_U_12
_atom_site_aniso_U_13
_atom_site_aniso_U_23
S1 0.0209(3) 0.0212(3) 0.0315(3) -0.0010(2) -0.0008(2) 0.0019(2)
F1 0.0509(9) 0.0460(9) 0.0388(9) -0.0038(8) -0.0106(7) -0.0181(7)
O1 0.0352(10) 0.0244(9) 0.0473(11) 0.0013(7) -0.0099(8) 0.0079(8)
O2 0.0186(8) 0.0303(9) 0.0468(11) -0.0037(6) 0.0056(7) -0.0027(8)
O3 0.0302(8) 0.0282(9) 0.0167(8) -0.0058(7) -0.0009(6) -0.0049(7)
O4 0.0173(7) 0.0293(8) 0.0178(8) -0.0033(6) 0.0050(6) -0.0059(6)
O5 0.0160(7) 0.0316(8) 0.0176(8) -0.0012(6) 0.0012(6) -0.0076(6)
N1 0.0297(10) 0.0237(10) 0.0206(10) -0.0041(8) 0.0050(8) 0.0039(8)
N2 0.0165(9) 0.0280(10) 0.0140(9) -0.0019(7) 0.0025(7) -0.0040(7)
C1 0.0194(10) 0.0211(11) 0.0269(13) 0.0018(9) 0.0028(9) -0.0028(9)
C2 0.0316(12) 0.0276(13) 0.0335(14) -0.0022(10) 0.0091(10) 0.0039(10)
C3 0.0454(15) 0.0358(14) 0.0272(14) 0.0024(12) 0.0016(11) -0.0034(11)
C4 0.0383(14) 0.0243(12) 0.0329(14) 0.0041(10) -0.0044(11) -0.0102(10)
C5 0.0262(12) 0.0296(13) 0.0436(16) -0.0063(10) 0.0059(11) -0.0124(11)
C6 0.0282(12) 0.0237(11) 0.0309(13) -0.0039(9) 0.0073(10) -0.0052(10)
C7 0.0288(12) 0.0325(13) 0.0235(12) -0.0097(10) 0.0028(10) 0.0057(10)
C8 0.0231(11) 0.0250(11) 0.0221(12) -0.0057(9) 0.0027(9) 0.0073(9)
C9 0.0288(12) 0.0340(13) 0.0222(12) 0.0030(10) 0.0034(9) 0.0024(10)
C10 0.0241(11) 0.0432(14) 0.0192(12) -0.0031(10) -0.0001(9) 0.0014(10)
C11 0.0362(13) 0.0315(13) 0.0223(12) -0.0071(10) 0.0064(10) 0.0000(10)
C12 0.0348(13) 0.0356(14) 0.0365(15) 0.0038(11) 0.0094(11) -0.0026(11)
C13 0.0225(11) 0.0396(14) 0.0300(14) 0.0011(11) 0.0024(9) 0.0064(11)
C14 0.0224(10) 0.0229(11) 0.0217(11) -0.0047(9) 0.0018(8) 0.0005(9)
C15 0.0187(10) 0.0230(11) 0.0146(10) -0.0048(8) 0.0028(8) -0.0019(8)
C16 0.0185(10) 0.0244(10) 0.0126(10) -0.0033(8) 0.0031(8) -0.0034(8)
C17 0.0213(10) 0.0187(10) 0.0150(10) -0.0010(8) 0.0033(8) 0.0003(8)
C18 0.0178(10) 0.0270(11) 0.0179(11) -0.0037(9) -0.0015(8) -0.0059(9)
C19 0.0291(12) 0.0306(13) 0.0228(12) 0.0025(10) 0.0004(9) 0.0007(10)
C20 0.0281(12) 0.0425(14) 0.0212(12) -0.0018(11) 0.0035(9) -0.0140(11)
C21 0.0283(12) 0.0263(12) 0.0344(14) -0.0023(10) 0.0063(10) -0.0048(10)
C22 0.0188(10) 0.0265(11) 0.0164(11) -0.0017(9) 0.0024(8) -0.0024(9)
C23 0.0179(10) 0.0273(12) 0.0121(10) 0.0003(9) -0.0015(8) -0.0015(8)
C24 0.0221(10) 0.0316(12) 0.0183(11) -0.0004(9) 0.0044(9) -0.0028(9)
C25 0.0314(13) 0.0309(13) 0.0311(14) 0.0052(10) 0.0058(11) -0.0085(10)
C26 0.0330(13) 0.0256(12) 0.0349(15) -0.0027(10) 0.0007(11) -0.0016(10)
C27 0.0248(12) 0.0338(13) 0.0275(13) -0.0020(10) 0.0051(10) 0.0028(10)
C28 0.0210(11) 0.0292(12) 0.0202(12) 0.0016(9) 0.0030(8) 0.0002(9)

loop_
_atom_type_symbol
_atom_type_description
_atom_type_scat_dispersion_real
_atom_type_scat_dispersion_imag
_atom_type_scat_source
C C 0.0033 0.0016 'International Tables Vol C Tables 4.2.6.8 and 6.1.1.4'
H H 0.0000 0.0000 'International Tables Vol C Tables 4.2.6.8 and 6.1.1.4'
N N 0.0061 0.0033 'International Tables Vol C Tables 4.2.6.8 and 6.1.1.4'
O O 0.0106 0.0060 'International Tables Vol C Tables 4.2.6.8 and 6.1.1.4'
F F 0.0171 0.0103 'International Tables Vol C Tables 4.2.6.8 and 6.1.1.4'
S S 0.1246 0.1234 'International Tables Vol C Tables 4.2.6.8 and 6.1.1.4'

loop_
_geom_angle_atom_site_label_1
_geom_angle_atom_site_label_2
_geom_angle_atom_site_label_3
_geom_angle
O1 S1 O2 119.38(10)
O1 S1 N1 107.57(11)
O2 S1 N1 106.73(10)
O1 S1 C1 106.72(10)
O2 S1 C1 106.66(10)
N1 S1 C1 109.56(10)
C15 O3 H3O 104.1(18)
C17 O5 C18 120.63(16)
C14 N1 C7 117.84(19)
C14 N1 S1 121.78(15)
C7 N1 S1 120.07(16)
C17 N2 C16 122.62(17)
C17 N2 H2N 119.9(15)
C16 N2 H2N 117.3(15)
C2 C1 C6 120.7(2)
C2 C1 S1 119.32(17)
C6 C1 S1 119.95(18)
C3 C2 C1 119.8(2)
C3 C2 H2 120.1
C1 C2 H2 120.1
C4 C3 C2 118.1(2)
C4 C3 H3 121.0
C2 C3 H3 121.0
F1 C4 C3 118.1(2)
F1 C4 C5 118.4(2)
C3 C4 C5 123.5(2)
C4 C5 C6 118.8(2)
C4 C5 H5 120.6
C6 C5 H5 120.6
C5 C6 C1 119.0(2)
C5 C6 H6 120.5
C1 C6 H6 120.5
N1 C7 C8 111.22(18)
N1 C7 H7A 109.4
C8 C7 H7A 109.4
N1 C7 H7B 109.4
C8 C7 H7B 109.4
H7A C7 H7B 108.0
C13 C8 C9 118.4(2)
C13 C8 C7 121.49(19)
C9 C8 C7 120.1(2)
C10 C9 C8 120.3(2)
C10 C9 H9 119.8
C8 C9 H9 119.8
C11 C10 C9 120.3(2)
C11 C10 H10 119.8
C9 C10 H10 119.8
C12 C11 C10 119.8(2)
C12 C11 H11 120.1
C10 C11 H11 120.1
C11 C12 C13 119.8(2)
C11 C12 H12 120.1
C13 C12 H12 120.1
C8 C13 C12 121.3(2)
C8 C13 H13 119.3
C12 C13 H13 119.3
N1 C14 C15 115.05(17)
N1 C14 H14A 108.5
C15 C14 H14A 108.5
N1 C14 H14B 108.5
C15 C14 H14B 108.5
H14A C14 H14B 107.5
O3 C15 C14 110.10(17)
O3 C15 C16 109.35(16)
C14 C15 C16 109.39(16)
O3 C15 H15 109.3
C14 C15 H15 109.3
C16 C15 H15 109.3
N2 C16 C22 109.95(16)
N2 C16 C15 109.11(16)
C22 C16 C15 112.91(16)
N2 C16 H16 108.3
C22 C16 H16 108.3
C15 C16 H16 108.3
O4 C17 N2 125.01(19)
O4 C17 O5 125.03(18)
N2 C17 O5 109.95(17)
O5 C18 C20 101.61(16)
O5 C18 C21 110.29(17)
C20 C18 C21 111.49(18)
O5 C18 C19 110.33(17)
C20 C18 C19 110.02(19)
C21 C18 C19 112.58(18)
C18 C19 H19A 109.5
C18 C19 H19B 109.5
H19A C19 H19B 109.5
C18 C19 H19C 109.5
H19A C19 H19C 109.5
H19B C19 H19C 109.5
C18 C20 H20A 109.5
C18 C20 H20B 109.5
H20A C20 H20B 109.5
C18 C20 H20C 109.5
H20A C20 H20C 109.5
H20B C20 H20C 109.5
C18 C21 H21A 109.5
C18 C21 H21B 109.5
H21A C21 H21B 109.5
C18 C21 H21C 109.5
H21A C21 H21C 109.5
H21B C21 H21C 109.5
C23 C22 C16 112.36(17)
C23 C22 H22A 109.1
C16 C22 H22A 109.1
C23 C22 H22B 109.1
C16 C22 H22B 109.1
H22A C22 H22B 107.9
C24 C23 C28 118.0(2)
C24 C23 C22 121.33(19)
C28 C23 C22 120.64(19)
C25 C24 C23 121.0(2)
C25 C24 H24 119.5
C23 C24 H24 119.5
C26 C25 C24 119.6(2)
C26 C25 H25 120.2
C24 C25 H25 120.2
C25 C26 C27 120.3(2)
C25 C26 H26 119.8
C27 C26 H26 119.8
C28 C27 C26 119.9(2)
C28 C27 H27 120.0
C26 C27 H27 120.0
C27 C28 C23 121.1(2)
C27 C28 H28 119.4
C23 C28 H28 119.4

loop_
_geom_bond_atom_site_label_1
_geom_bond_atom_site_label_2
_geom_bond_distance
S1 O1 1.4313(17)
S1 O2 1.4341(17)
S1 N1 1.618(2)
S1 C1 1.765(2)
F1 C4 1.362(3)
O3 C15 1.424(2)
O3 H3O 0.840(10)
O4 C17 1.222(2)
O5 C17 1.350(2)
O5 C18 1.475(2)
N1 C14 1.468(3)
N1 C7 1.483(3)
N2 C17 1.346(3)
N2 C16 1.459(3)
N2 H2N 0.877(10)
C1 C2 1.389(3)
C1 C6 1.394(3)
C2 C3 1.390(3)
C2 H2 0.9500
C3 C4 1.363(4)
C3 H3 0.9500
C4 C5 1.371(4)
C5 C6 1.383(3)
C5 H5 0.9500
C6 H6 0.9500
C7 C8 1.514(3)
C7 H7A 0.9900
C7 H7B 0.9900
C8 C13 1.377(3)
C8 C9 1.395(3)
C9 C10 1.388(3)
C9 H9 0.9500
C10 C11 1.380(3)
C10 H10 0.9500
C11 C12 1.375(3)
C11 H11 0.9500
C12 C13 1.391(3)
C12 H12 0.9500
C13 H13 0.9500
C14 C15 1.524(3)
C14 H14A 0.9900
C14 H14B 0.9900
C15 C16 1.537(3)
C15 H15 1.0000
C16 C22 1.535(3)
C16 H16 1.0000
C18 C20 1.517(3)
C18 C21 1.516(3)
C18 C19 1.527(3)
C19 H19A 0.9800
C19 H19B 0.9800
C19 H19C 0.9800
C20 H20A 0.9800
C20 H20B 0.9800
C20 H20C 0.9800
C21 H21A 0.9800
C21 H21B 0.9800
C21 H21C 0.9800
C22 C23 1.512(3)
C22 H22A 0.9900
C22 H22B 0.9900
C23 C24 1.392(3)
C23 C28 1.397(3)
C24 C25 1.390(3)
C24 H24 0.9500
C25 C26 1.380(4)
C25 H25 0.9500
C26 C27 1.380(3)
C26 H26 0.9500
C27 C28 1.378(3)
C27 H27 0.9500
C28 H28 0.9500

loop_
_geom_hbond_atom_site_label_D
_geom_hbond_atom_site_label_H
_geom_hbond_atom_site_label_A
_geom_hbond_site_symmetry_A
_geom_hbond_distance_DH
_geom_hbond_distance_HA
_geom_hbond_distance_DA
_geom_hbond_angle_DHA
N2 H2n O4 1_655 0.882(17) 2.363(17) 3.179(2) 154.0(17)
O3 H3o O2 1_655 0.84(2) 2.08(2) 2.904(2) 166(3)
C7 H7A O2 1_655 0.99 2.56 3.405(3) 143
C22 H22A O4 1_655 0.99 2.57 3.358(2) 137
C20 H20C Cg1 1_454 0.98 2.78 3.719(2) 160

loop_
_geom_torsion_atom_site_label_1
_geom_torsion_atom_site_label_2
_geom_torsion_atom_site_label_3
_geom_torsion_atom_site_label_4
_geom_torsion
O1 S1 N1 C14 -152.35(16)
O2 S1 N1 C14 -23.12(19)
C1 S1 N1 C14 92.00(18)
O1 S1 N1 C7 34.24(19)
O2 S1 N1 C7 163.48(15)
C1 S1 N1 C7 -81.40(18)
O1 S1 C1 C2 135.22(18)
O2 S1 C1 C2 6.6(2)
N1 S1 C1 C2 -108.60(19)
O1 S1 C1 C6 -45.3(2)
O2 S1 C1 C6 -173.95(17)
N1 S1 C1 C6 70.89(19)
C6 C1 C2 C3 -0.7(3)
S1 C1 C2 C3 178.78(18)
C1 C2 C3 C4 -0.8(4)
C2 C3 C4 F1 -178.3(2)
C2 C3 C4 C5 1.8(4)
F1 C4 C5 C6 178.8(2)
C3 C4 C5 C6 -1.2(4)
C4 C5 C6 C1 -0.3(3)
C2 C1 C6 C5 1.3(3)
S1 C1 C6 C5 -178.21(18)
C14 N1 C7 C8 58.6(3)
S1 N1 C7 C8 -127.76(17)
N1 C7 C8 C13 -112.8(2)
N1 C7 C8 C9 68.8(3)
C13 C8 C9 C10 0.1(3)
C7 C8 C9 C10 178.6(2)
C8 C9 C10 C11 -0.9(4)
C9 C10 C11 C12 0.9(4)
C10 C11 C12 C13 -0.2(4)
C9 C8 C13 C12 0.6(3)
C7 C8 C13 C12 -177.9(2)
C11 C12 C13 C8 -0.5(4)
C7 N1 C14 C15 66.9(2)
S1 N1 C14 C15 -106.61(19)
N1 C14 C15 O3 62.2(2)
N1 C14 C15 C16 -177.57(18)
C17 N2 C16 C22 135.09(19)
C17 N2 C16 C15 -100.6(2)
O3 C15 C16 N2 -170.49(15)
C14 C15 C16 N2 68.9(2)
O3 C15 C16 C22 -47.9(2)
C14 C15 C16 C22 -168.55(17)
C16 N2 C17 O4 4.3(3)
C16 N2 C17 O5 -176.89(17)
C18 O5 C17 O4 4.3(3)
C18 O5 C17 N2 -174.58(17)
C17 O5 C18 C20 174.12(18)
C17 O5 C18 C21 -67.5(2)
C17 O5 C18 C19 57.5(2)
N2 C16 C22 C23 -56.3(2)
C15 C16 C22 C23 -178.44(17)
C16 C22 C23 C24 112.4(2)
C16 C22 C23 C28 -67.9(2)
C28 C23 C24 C25 -0.5(3)
C22 C23 C24 C25 179.28(19)
C23 C24 C25 C26 0.9(3)
C24 C25 C26 C27 -0.4(3)
C25 C26 C27 C28 -0.6(4)
C26 C27 C28 C23 1.1(3)
C24 C23 C28 C27 -0.5(3)
C22 C23 C28 C27 179.71(19)

loop_
_cod_related_entry_id
_cod_related_entry_database
_cod_related_entry_code
1 ChemSpider 30657601
